data_2239566
loop_
_publ_author_name
'Sundar, A.'
'Ranjith, S.'
'Rajagopal, G.'

_publ_section_title
;
 <i>N</i>'-[(<i>E</i>)-3-Bromo-5-chloro-2-hydroxybenzylidene]furan-2-carbohydrazide
;
_journal_coeditor_code BT6980
_journal_issue 6
_journal_name_full 'Acta Crystallographica Section E'
_journal_page_first o670
_journal_paper_doi 10.1107/S160053681401085X
_journal_volume 70
_journal_year 2014
_chemical_formula_iupac 'C12 H8 Br Cl N2 O3'
_chemical_formula_moiety 'C12 H8 Br Cl N2 O3'
_chemical_formula_sum 'C12 H8 Br Cl N2 O3'
_chemical_formula_weight 343.56
_chemical_name_systematic <i>N</i>'-[(<i>E</i>)-3-Bromo-5-chloro-2-hydroxybenzylidene]furan-2-carbohydrazide
_space_group_IT_number 14
_symmetry_cell_setting monoclinic
_symmetry_space_group_name_Hall '-P 2ybc'
_symmetry_space_group_name_H-M 'P 1 21/c 1'
_atom_sites_solution_hydrogens geom
_atom_sites_solution_primary direct
_atom_sites_solution_secondary difmap
_audit_creation_method SHELXL-97
_cell_angle_alpha 90.00
_cell_angle_beta 93.557(2)
_cell_angle_gamma 90.00
_cell_formula_units_Z 4
_cell_length_a 16.7237(9)
_cell_length_b 7.7455(4)
_cell_length_c 10.1868(5)
_cell_measurement_reflns_used 4049
_cell_measurement_temperature 293(2)
_cell_measurement_theta_max 24.5
_cell_measurement_theta_min 2.80
_cell_volume 1316.99(12)
_computing_cell_refinement 'APEX2 and SAINT (Bruker, 2004)'
_computing_data_collection 'APEX2 (Bruker, 2004)'
_computing_data_reduction 'SAINT and XPREP (Bruker, 2004)'
_computing_molecular_graphics 'ORTEP-3 for Windows (Farrugia, 2012)'
_computing_publication_material 'PLATON (Spek, 2009)'
_computing_structure_refinement 'SHELXL-97 (Sheldrick, 2008)'
_computing_structure_solution 'SHELXS-97 (Sheldrick, 2008)'
_diffrn_ambient_temperature 293(2)
_diffrn_measured_fraction_theta_full 0.998
_diffrn_measured_fraction_theta_max 0.998
_diffrn_measurement_device_type 'Bruker  AAPEXII CCD Diffractometer'
_diffrn_measurement_method '\w and \f scan'
_diffrn_radiation_monochromator graphite
_diffrn_radiation_source 'fine-focus sealed tube'
_diffrn_radiation_type MoK\a
_diffrn_radiation_wavelength 0.71073
_diffrn_reflns_av_R_equivalents 0.0323
_diffrn_reflns_av_sigmaI/netI 0.0308
_diffrn_reflns_limit_h_max 21
_diffrn_reflns_limit_h_min -21
_diffrn_reflns_limit_k_max 8
_diffrn_reflns_limit_k_min -10
_diffrn_reflns_limit_l_max 13
_diffrn_reflns_limit_l_min -13
_diffrn_reflns_number 13728
_diffrn_reflns_theta_full 27.44
_diffrn_reflns_theta_max 27.44
_diffrn_reflns_theta_min 2.44
_exptl_absorpt_coefficient_mu 3.328
_exptl_absorpt_correction_T_max 0.435
_exptl_absorpt_correction_T_min 0.324
_exptl_absorpt_correction_type multi-scan
_exptl_absorpt_process_details '(SADABS; Bruker, 2004)'
_exptl_crystal_colour yellow
_exptl_crystal_density_diffrn 1.733
_exptl_crystal_density_method 'not measured'
_exptl_crystal_description Block
_exptl_crystal_F_000 680
_exptl_crystal_size_max 0.35
_exptl_crystal_size_mid 0.30
_exptl_crystal_size_min 0.25
_refine_diff_density_max 0.386
_refine_diff_density_min -0.341
_refine_ls_extinction_method none
_refine_ls_goodness_of_fit_ref 1.015
_refine_ls_hydrogen_treatment constr
_refine_ls_matrix_type full
_refine_ls_number_parameters 172
_refine_ls_number_reflns 2996
_refine_ls_number_restraints 0
_refine_ls_restrained_S_all 1.015
_refine_ls_R_factor_all 0.0645
_refine_ls_R_factor_gt 0.0339
_refine_ls_shift/su_max 0.001
_refine_ls_shift/su_mean 0.000
_refine_ls_structure_factor_coef Fsqd
_refine_ls_weighting_details 'calc w=1/[\s^2^(Fo^2^)+(0.0346P)^2^+0.5776P] where P=(Fo^2^+2Fc^2^)/3'
_refine_ls_weighting_scheme calc
_refine_ls_wR_factor_gt 0.0749
_refine_ls_wR_factor_ref 0.0849
_reflns_number_gt 2029
_reflns_number_total 2996
_reflns_threshold_expression I>2\s(I)
_cod_data_source_file bt6980sup1.cif
_cod_data_source_block I
_cod_original_sg_symbol_H-M 'P 21/c'
_cod_database_code 2239566
_cod_database_fobs_code 2239566

loop_
_symmetry_equiv_pos_as_xyz
'x, y, z'
'-x, y+1/2, -z+1/2'
'-x, -y, -z'
'x, -y-1/2, z-1/2'

loop_
_atom_site_type_symbol
_atom_site_label
_atom_site_fract_x
_atom_site_fract_y
_atom_site_fract_z
_atom_site_U_iso_or_equiv
_atom_site_adp_type
_atom_site_calc_flag
_atom_site_refinement_flags
_atom_site_occupancy
_atom_site_symmetry_multiplicity
C C1 0.30900(18) 0.0948(4) 0.5312(4) 0.0704(9) Uani d . 1 1
H H1 0.2756 0.0562 0.5947 0.084 Uiso calc R 1 1
C C2 0.28824(18) 0.1059(4) 0.4065(3) 0.0678(8) Uani d . 1 1
H H2 0.2389 0.0761 0.3657 0.081 Uiso calc R 1 1
C C3 0.35486(17) 0.1718(4) 0.3450(2) 0.0558(7) Uani d . 1 1
H H3 0.3579 0.1954 0.2560 0.067 Uiso calc R 1 1
C C4 0.41272(14) 0.1937(3) 0.4394(2) 0.0386(5) Uani d . 1 1
C C5 0.49358(14) 0.2608(3) 0.4308(2) 0.0388(5) Uani d . 1 1
C C6 0.66294(15) 0.3109(3) 0.6435(2) 0.0410(6) Uani d . 1 1
H H6 0.6461 0.2574 0.7187 0.049 Uiso calc R 1 1
C C7 0.74492(14) 0.3741(3) 0.6395(2) 0.0377(5) Uani d . 1 1
C C8 0.76987(14) 0.4658(3) 0.5306(2) 0.0383(5) Uani d . 1 1
C C9 0.84795(15) 0.5274(3) 0.5343(2) 0.0467(6) Uani d . 1 1
C C10 0.90118(15) 0.4977(3) 0.6409(3) 0.0516(7) Uani d . 1 1
H H10 0.9531 0.5410 0.6421 0.062 Uiso calc R 1 1
C C11 0.87656(16) 0.4041(3) 0.7446(2) 0.0484(6) Uani d . 1 1
C C12 0.79961(15) 0.3424(3) 0.7459(2) 0.0458(6) Uani d . 1 1
H H12 0.7839 0.2796 0.8178 0.055 Uiso calc R 1 1
N N1 0.53833(11) 0.2682(3) 0.54589(17) 0.0418(5) Uani d . 1 1
H H1A 0.5194 0.2354 0.6184 0.050 Uiso calc R 1 1
N N2 0.61464(12) 0.3296(2) 0.54270(18) 0.0410(5) Uani d . 1 1
O O1 0.38640(12) 0.1475(3) 0.55681(17) 0.0626(5) Uani d . 1 1
O O2 0.51905(11) 0.3068(3) 0.32640(15) 0.0575(5) Uani d . 1 1
O O3 0.72099(10) 0.4955(2) 0.42286(14) 0.0485(4) Uani d . 1 1
H H3A 0.6769 0.4528 0.4330 0.073 Uiso calc R 1 1
Cl Cl1 0.94376(5) 0.36440(11) 0.87885(8) 0.0748(2) Uani d . 1 1
Br Br1 0.881917(19) 0.65331(5) 0.38959(3) 0.07798(15) Uani d . 1 1

loop_
_atom_site_aniso_label
_atom_site_aniso_U_11
_atom_site_aniso_U_22
_atom_site_aniso_U_33
_atom_site_aniso_U_12
_atom_site_aniso_U_13
_atom_site_aniso_U_23
C1 0.0489(18) 0.075(2) 0.090(2) -0.0171(16) 0.0222(16) 0.0091(18)
C2 0.0467(18) 0.069(2) 0.086(2) -0.0055(15) -0.0126(16) -0.0198(17)
C3 0.0533(17) 0.081(2) 0.0322(12) 0.0000(15) -0.0055(11) -0.0015(12)
C4 0.0414(14) 0.0433(14) 0.0314(11) -0.0011(11) 0.0038(10) -0.0031(10)
C5 0.0415(14) 0.0453(14) 0.0299(11) 0.0020(11) 0.0034(10) -0.0031(10)
C6 0.0397(14) 0.0484(15) 0.0350(12) 0.0023(11) 0.0024(10) 0.0026(10)
C7 0.0378(13) 0.0383(13) 0.0367(12) 0.0038(10) -0.0010(9) -0.0033(10)
C8 0.0379(13) 0.0399(14) 0.0369(11) 0.0030(11) -0.0006(10) -0.0007(10)
C9 0.0444(15) 0.0466(15) 0.0493(13) 0.0000(12) 0.0038(11) 0.0031(11)
C10 0.0383(15) 0.0494(16) 0.0663(17) -0.0004(12) -0.0044(12) -0.0011(13)
C11 0.0464(15) 0.0478(15) 0.0487(14) 0.0079(12) -0.0145(11) -0.0041(12)
C12 0.0480(15) 0.0473(15) 0.0411(13) 0.0043(12) -0.0045(11) 0.0035(11)
N1 0.0348(11) 0.0605(13) 0.0302(9) -0.0051(10) 0.0035(8) 0.0000(9)
N2 0.0353(11) 0.0491(12) 0.0385(10) -0.0011(9) 0.0028(8) -0.0032(9)
O1 0.0529(12) 0.0929(15) 0.0428(10) -0.0065(11) 0.0091(8) 0.0075(9)
O2 0.0502(11) 0.0906(14) 0.0323(9) -0.0104(10) 0.0073(8) 0.0032(9)
O3 0.0406(10) 0.0673(12) 0.0368(8) -0.0025(8) -0.0027(7) 0.0072(8)
Cl1 0.0626(5) 0.0837(6) 0.0734(5) 0.0051(4) -0.0337(4) 0.0057(4)
Br1 0.0531(2) 0.1004(3) 0.0810(2) -0.01171(17) 0.00947(15) 0.03418(18)

loop_
_atom_type_symbol
_atom_type_description
_atom_type_scat_dispersion_real
_atom_type_scat_dispersion_imag
_atom_type_scat_source
C C 0.0033 0.0016 'International Tables Vol C Tables 4.2.6.8 and 6.1.1.4'
H H 0.0000 0.0000 'International Tables Vol C Tables 4.2.6.8 and 6.1.1.4'
N N 0.0061 0.0033 'International Tables Vol C Tables 4.2.6.8 and 6.1.1.4'
O O 0.0106 0.0060 'International Tables Vol C Tables 4.2.6.8 and 6.1.1.4'
Cl Cl 0.1484 0.1585 'International Tables Vol C Tables 4.2.6.8 and 6.1.1.4'
Br Br -0.2901 2.4595 'International Tables Vol C Tables 4.2.6.8 and 6.1.1.4'

loop_
_geom_angle_atom_site_label_1
_geom_angle_atom_site_label_2
_geom_angle_atom_site_label_3
_geom_angle
C2 C1 O1 111.1(3)
C2 C1 H1 124.5
O1 C1 H1 124.5
C1 C2 C3 106.7(3)
C1 C2 H2 126.6
C3 C2 H2 126.6
C4 C3 C2 106.6(2)
C4 C3 H3 126.7
C2 C3 H3 126.7
C3 C4 O1 110.1(2)
C3 C4 C5 129.7(2)
O1 C4 C5 120.2(2)
O2 C5 N1 122.5(2)
O2 C5 C4 122.0(2)
N1 C5 C4 115.4(2)
N2 C6 C7 119.3(2)
N2 C6 H6 120.4
C7 C6 H6 120.4
C12 C7 C8 119.4(2)
C12 C7 C6 119.4(2)
C8 C7 C6 121.2(2)
O3 C8 C9 119.1(2)
O3 C8 C7 122.4(2)
C9 C8 C7 118.5(2)
C10 C9 C8 121.6(2)
C10 C9 Br1 119.4(2)
C8 C9 Br1 119.00(18)
C11 C10 C9 119.1(2)
C11 C10 H10 120.5
C9 C10 H10 120.5
C10 C11 C12 121.3(2)
C10 C11 Cl1 119.3(2)
C12 C11 Cl1 119.3(2)
C11 C12 C7 120.0(2)
C11 C12 H12 120.0
C7 C12 H12 120.0
C5 N1 N2 117.55(19)
C5 N1 H1A 121.2
N2 N1 H1A 121.2
C6 N2 N1 119.2(2)
C4 O1 C1 105.5(2)
C8 O3 H3A 109.5

loop_
_geom_bond_atom_site_label_1
_geom_bond_atom_site_label_2
_geom_bond_distance
C1 C2 1.299(4)
C1 O1 1.367(4)
C1 H1 0.9300
C2 C3 1.407(4)
C2 H2 0.9300
C3 C4 1.332(3)
C3 H3 0.9300
C4 O1 1.348(3)
C4 C5 1.456(3)
C5 O2 1.224(3)
C5 N1 1.352(3)
C6 N2 1.275(3)
C6 C7 1.459(3)
C6 H6 0.9300
C7 C12 1.396(3)
C7 C8 1.403(3)
C8 O3 1.347(3)
C8 C9 1.388(3)
C9 C10 1.380(3)
C9 Br1 1.885(2)
C10 C11 1.366(4)
C10 H10 0.9300
C11 C12 1.373(4)
C11 Cl1 1.743(2)
C12 H12 0.9300
N1 N2 1.364(3)
N1 H1A 0.8600
O3 H3A 0.8200

loop_
_geom_hbond_atom_site_label_D
_geom_hbond_atom_site_label_H
_geom_hbond_atom_site_label_A
_geom_hbond_site_symmetry_A
_geom_hbond_distance_DH
_geom_hbond_distance_HA
_geom_hbond_distance_DA
_geom_hbond_angle_DHA
N1 H1A O2 4_566 0.86 2.14 2.953(2) 156.6
C3 H3 O1 4_565 0.93 2.44 3.324(3) 159.3
C6 H6 O2 4_566 0.93 2.50 3.263(3) 139.4
O3 H3A N2 . 0.82 1.84 2.564(3) 146.3

loop_
_geom_torsion_atom_site_label_1
_geom_torsion_atom_site_label_2
_geom_torsion_atom_site_label_3
_geom_torsion_atom_site_label_4
_geom_torsion
O1 C1 C2 C3 -0.8(4)
C1 C2 C3 C4 0.9(4)
C2 C3 C4 O1 -0.7(3)
C2 C3 C4 C5 -178.9(3)
C3 C4 C5 O2 -0.6(4)
O1 C4 C5 O2 -178.7(2)
C3 C4 C5 N1 179.5(3)
O1 C4 C5 N1 1.4(3)
N2 C6 C7 C12 -175.3(2)
N2 C6 C7 C8 4.6(3)
C12 C7 C8 O3 177.6(2)
C6 C7 C8 O3 -2.3(3)
C12 C7 C8 C9 -2.1(3)
C6 C7 C8 C9 178.0(2)
O3 C8 C9 C10 -178.6(2)
C7 C8 C9 C10 1.1(4)
O3 C8 C9 Br1 1.1(3)
C7 C8 C9 Br1 -179.23(17)
C8 C9 C10 C11 0.7(4)
Br1 C9 C10 C11 -179.00(19)
C9 C10 C11 C12 -1.5(4)
C9 C10 C11 Cl1 179.38(19)
C10 C11 C12 C7 0.4(4)
Cl1 C11 C12 C7 179.61(18)
C8 C7 C12 C11 1.4(4)
C6 C7 C12 C11 -178.7(2)
O2 C5 N1 N2 -0.1(4)
C4 C5 N1 N2 179.77(19)
C7 C6 N2 N1 179.1(2)
C5 N1 N2 C6 -167.9(2)
C3 C4 O1 C1 0.2(3)
C5 C4 O1 C1 178.6(2)
C2 C1 O1 C4 0.4(4)
